data_2215014
loop_
_publ_author_name
'Tia Jacobs'
'Martin W. Bredenkamp'
'Elise J. C. de Vries'

_publ_section_title
;
 (<i>S</i>)-4-(4-Mercaptophenyl)-2,2,4-trimethylchroman
;
_journal_coeditor_code BT2464
_journal_date_accepted 2007-08-03
_journal_date_recd_electronic 2007-08-01
_journal_issue 9
_journal_name_full 'Acta Crystallographica Section E'
_journal_page_first o3736
_journal_page_last o3736
_journal_paper_category QO
_journal_paper_doi 10.1107/S1600536807038184
_journal_volume 63
_journal_year 2007
_chemical_formula_iupac 'C18 H20 O S'
_chemical_formula_moiety 'C18 H20 O S'
_chemical_formula_sum 'C18 H20 O S'
_chemical_formula_weight 284.40
_chemical_name_systematic
;
(S)-4-(4-Mercaptophenyl)-2,2,4-trimethylchroman
;
_space_group_IT_number 19
_symmetry_cell_setting orthorhombic
_symmetry_space_group_name_Hall 'P 2ac 2ab'
_symmetry_space_group_name_H-M 'P 21 21 21'
_atom_sites_solution_hydrogens geom
_atom_sites_solution_primary direct
_atom_sites_solution_secondary difmap
_audit_creation_method SHELXL-97
_cell_angle_alpha 90.00
_cell_angle_beta 90.00
_cell_angle_gamma 90.00
_cell_formula_units_Z 4
_cell_length_a 10.4001(17)
_cell_length_b 10.5186(17)
_cell_length_c 13.415(2)
_cell_measurement_reflns_used 3826
_cell_measurement_temperature 100(2)
_cell_measurement_theta_max 28.003
_cell_measurement_theta_min 2.461
_cell_volume 1467.5(4)
_computing_cell_refinement 'SAINT (Bruker, 2002)'
_computing_data_collection 'SMART (Bruker, 2002)'
_computing_data_reduction SAINT
_computing_molecular_graphics
;
X-SEED (Barbour, 2001; Atwood & Barbour, 2003)
;
_computing_publication_material
;
X-SEED
;
_computing_structure_refinement 'SHELXL97 (Sheldrick, 1997)'
_computing_structure_solution 'SHELXS97 (Sheldrick, 1997)'
_diffrn_ambient_temperature 100(2)
_diffrn_measured_fraction_theta_full 0.998
_diffrn_measured_fraction_theta_max 0.998
_diffrn_measurement_device_type 'Bruker APEX CCD area-detector'
_diffrn_measurement_method \w
_diffrn_radiation_monochromator graphite
_diffrn_radiation_source 'fine-focus sealed tube'
_diffrn_radiation_type MoK\a
_diffrn_radiation_wavelength 0.71073
_diffrn_reflns_av_R_equivalents 0.0847
_diffrn_reflns_av_sigmaI/netI 0.0656
_diffrn_reflns_limit_h_max 12
_diffrn_reflns_limit_h_min -13
_diffrn_reflns_limit_k_max 11
_diffrn_reflns_limit_k_min -13
_diffrn_reflns_limit_l_max 17
_diffrn_reflns_limit_l_min -15
_diffrn_reflns_number 9049
_diffrn_reflns_theta_full 27.10
_diffrn_reflns_theta_max 27.10
_diffrn_reflns_theta_min 2.46
_exptl_absorpt_coefficient_mu 0.214
_exptl_absorpt_correction_type none
_exptl_crystal_colour colourless
_exptl_crystal_density_diffrn 1.287
_exptl_crystal_density_method 'not measured'
_exptl_crystal_description 'Rectangular block'
_exptl_crystal_F_000 608
_exptl_crystal_size_max 0.34
_exptl_crystal_size_mid 0.22
_exptl_crystal_size_min 0.09
_refine_diff_density_max 0.950
_refine_diff_density_min -0.824
_refine_ls_abs_structure_details 'Flack (1983), 1373 Friedel pairs'
_refine_ls_abs_structure_Flack 0.08(16)
_refine_ls_extinction_method none
_refine_ls_goodness_of_fit_ref 1.129
_refine_ls_hydrogen_treatment constr
_refine_ls_matrix_type full
_refine_ls_number_parameters 185
_refine_ls_number_reflns 3229
_refine_ls_number_restraints 0
_refine_ls_restrained_S_all 1.129
_refine_ls_R_factor_all 0.0925
_refine_ls_R_factor_gt 0.0829
_refine_ls_shift/su_max 0.000
_refine_ls_shift/su_mean 0.000
_refine_ls_structure_factor_coef Fsqd
_refine_ls_weighting_details 'calc w=1/[\s^2^(Fo^2^)+(0.1287P)^2^+1.5786P] where P=(Fo^2^+2Fc^2^)/3'
_refine_ls_weighting_scheme calc
_refine_ls_wR_factor_gt 0.1952
_refine_ls_wR_factor_ref 0.2017
_reflns_number_gt 2993
_reflns_number_total 3229
_reflns_threshold_expression I>2\s(I)
_cod_data_source_file bt2464.cif
_cod_data_source_block I
_cod_database_code 2215014
_cod_database_fobs_code 2215014

loop_
_symmetry_equiv_pos_as_xyz
'x, y, z'
'-x+1/2, -y, z+1/2'
'x+1/2, -y+1/2, -z'
'-x, y+1/2, -z+1/2'

loop_
_atom_site_type_symbol
_atom_site_label
_atom_site_fract_x
_atom_site_fract_y
_atom_site_fract_z
_atom_site_U_iso_or_equiv
_atom_site_adp_type
_atom_site_calc_flag
_atom_site_refinement_flags
_atom_site_occupancy
O O1 0.2990(2) 0.3661(2) 0.40764(19) 0.0204(6) Uani d . 1
C C2 0.3537(3) 0.4103(4) 0.5025(2) 0.0189(7) Uani d . 1
C C3 0.3591(3) 0.5545(3) 0.5013(2) 0.0176(7) Uani d . 1
H H3A 0.4214 0.5810 0.4495 0.021 Uiso calc R 1
H H3B 0.3931 0.5836 0.5663 0.021 Uiso calc R 1
C C4 0.2305(3) 0.6243(3) 0.4816(2) 0.0161(7) Uani d . 1
C C5 0.1486(3) 0.5440(3) 0.4105(3) 0.0153(7) Uani d . 1
C C6 0.0307(3) 0.5912(4) 0.3745(3) 0.0196(7) Uani d . 1
H H6 0.0023 0.6726 0.3959 0.023 Uiso calc R 1
C C7 -0.0447(3) 0.5230(4) 0.3091(3) 0.0224(8) Uani d . 1
H H7 -0.1244 0.5565 0.2867 0.027 Uiso calc R 1
C C8 -0.0031(3) 0.4045(4) 0.2762(3) 0.0217(7) Uani d . 1
H H8 -0.0535 0.3576 0.2300 0.026 Uiso calc R 1
C C9 0.1109(4) 0.3555(4) 0.3105(2) 0.0201(7) Uani d . 1
H H9 0.1387 0.2742 0.2883 0.024 Uiso calc R 1
C C10 0.1862(3) 0.4240(3) 0.3777(3) 0.0166(7) Uani d . 1
C C11 0.2756(4) 0.3518(4) 0.5873(3) 0.0241(8) Uani d . 1
H H11A 0.1852 0.3769 0.5806 0.036 Uiso calc R 1
H H11B 0.3090 0.3821 0.6513 0.036 Uiso calc R 1
H H11C 0.2823 0.2590 0.5844 0.036 Uiso calc R 1
C C12 0.4894(4) 0.3556(4) 0.5036(3) 0.0266(8) Uani d . 1
H H12A 0.4851 0.2627 0.4994 0.040 Uiso calc R 1
H H12B 0.5326 0.3802 0.5656 0.040 Uiso calc R 1
H H12C 0.5378 0.3888 0.4466 0.040 Uiso calc R 1
C C13 0.1558(4) 0.6458(4) 0.5788(3) 0.0203(7) Uani d . 1
H H13A 0.0789 0.6968 0.5650 0.030 Uiso calc R 1
H H13B 0.2106 0.6908 0.6266 0.030 Uiso calc R 1
H H13C 0.1302 0.5636 0.6068 0.030 Uiso calc R 1
C C14 0.2636(3) 0.7516(3) 0.4314(3) 0.0159(7) Uani d . 1
C C15 0.2511(3) 0.8686(3) 0.4769(3) 0.0193(7) Uani d . 1
H H15 0.2137 0.8732 0.5414 0.023 Uiso calc R 1
C C16 0.2916(4) 0.9798(4) 0.4310(3) 0.0224(8) Uani d . 1
H H16 0.2834 1.0591 0.4643 0.027 Uiso calc R 1
C C17 0.3444(4) 0.9742(4) 0.3354(3) 0.0234(8) Uani d . 1
C C18 0.3545(3) 0.8584(4) 0.2882(3) 0.0230(8) Uani d . 1
H H18 0.3893 0.8540 0.2228 0.028 Uiso calc R 1
C C19 0.3149(3) 0.7495(4) 0.3348(3) 0.0205(7) Uani d . 1
H H19 0.3224 0.6706 0.3008 0.025 Uiso calc R 1
S S20 0.40742(10) 1.10569(9) 0.27025(8) 0.0319(3) Uani d . 1
H H20 0.3792 1.2019 0.3131 0.038 Uiso calc R 1

loop_
_atom_site_aniso_label
_atom_site_aniso_U_11
_atom_site_aniso_U_22
_atom_site_aniso_U_33
_atom_site_aniso_U_12
_atom_site_aniso_U_13
_atom_site_aniso_U_23
O1 0.0182(12) 0.0245(13) 0.0185(12) 0.0082(10) -0.0025(10) -0.0046(11)
C2 0.0143(15) 0.0305(19) 0.0118(15) 0.0046(14) 0.0008(12) 0.0034(14)
C3 0.0148(15) 0.0269(17) 0.0111(15) -0.0027(14) -0.0027(12) 0.0023(14)
C4 0.0123(14) 0.0224(17) 0.0137(15) -0.0011(12) 0.0007(12) -0.0026(13)
C5 0.0106(14) 0.0225(17) 0.0128(15) -0.0009(13) 0.0024(12) 0.0014(13)
C6 0.0128(15) 0.0200(17) 0.0259(18) 0.0005(14) -0.0014(13) -0.0010(15)
C7 0.0117(16) 0.0288(19) 0.0267(19) -0.0021(13) -0.0040(13) 0.0023(16)
C8 0.0204(17) 0.0285(18) 0.0161(16) -0.0090(14) -0.0020(13) 0.0013(16)
C9 0.0247(18) 0.0228(16) 0.0127(14) -0.0004(14) 0.0017(13) -0.0038(13)
C10 0.0132(15) 0.0222(17) 0.0144(15) -0.0013(12) -0.0005(12) 0.0030(13)
C11 0.0245(18) 0.0270(19) 0.0207(17) -0.0022(15) 0.0034(15) 0.0056(16)
C12 0.0231(19) 0.036(2) 0.0204(17) 0.0066(16) -0.0012(15) 0.0038(17)
C13 0.0199(17) 0.0269(18) 0.0141(16) -0.0018(14) 0.0068(13) -0.0004(14)
C14 0.0107(14) 0.0230(17) 0.0141(16) -0.0015(13) -0.0024(12) 0.0001(13)
C15 0.0145(16) 0.0232(17) 0.0202(17) -0.0020(13) 0.0041(13) 0.0022(14)
C16 0.0165(17) 0.0230(18) 0.028(2) -0.0019(13) 0.0006(14) -0.0009(15)
C17 0.0111(16) 0.0297(19) 0.029(2) -0.0073(14) -0.0075(14) 0.0137(16)
C18 0.0147(15) 0.039(2) 0.0154(16) -0.0090(15) -0.0049(13) 0.0029(15)
C19 0.0164(16) 0.0294(19) 0.0158(17) 0.0014(14) -0.0032(13) -0.0010(15)
S20 0.0311(6) 0.0228(5) 0.0419(6) -0.0045(4) -0.0043(5) 0.0083(4)

loop_
_atom_type_symbol
_atom_type_description
_atom_type_scat_dispersion_real
_atom_type_scat_dispersion_imag
_atom_type_scat_source
C C 0.0033 0.0016 'International Tables Vol C Tables 4.2.6.8 and 6.1.1.4'
H H 0.0000 0.0000 'International Tables Vol C Tables 4.2.6.8 and 6.1.1.4'
O O 0.0106 0.0060 'International Tables Vol C Tables 4.2.6.8 and 6.1.1.4'
S S 0.1246 0.1234 'International Tables Vol C Tables 4.2.6.8 and 6.1.1.4'

loop_
_geom_angle_atom_site_label_1
_geom_angle_atom_site_label_2
_geom_angle_atom_site_label_3
_geom_angle
C10 O1 C2 116.2(3)
O1 C2 C3 108.7(3)
O1 C2 C12 104.4(3)
C3 C2 C12 110.1(3)
O1 C2 C11 108.2(3)
C3 C2 C11 115.4(3)
C12 C2 C11 109.5(3)
C2 C3 C4 116.3(3)
C2 C3 H3A 108.2
C4 C3 H3A 108.2
C2 C3 H3B 108.2
C4 C3 H3B 108.2
H3A C3 H3B 107.4
C13 C4 C5 109.2(3)
C13 C4 C14 111.0(3)
C5 C4 C14 109.3(3)
C13 C4 C3 111.3(3)
C5 C4 C3 108.9(3)
C14 C4 C3 107.1(3)
C10 C5 C6 117.1(3)
C10 C5 C4 122.7(3)
C6 C5 C4 120.2(3)
C7 C6 C5 122.0(3)
C7 C6 H6 119.0
C5 C6 H6 119.0
C6 C7 C8 119.4(3)
C6 C7 H7 120.3
C8 C7 H7 120.3
C9 C8 C7 120.0(3)
C9 C8 H8 120.0
C7 C8 H8 120.0
C8 C9 C10 120.5(3)
C8 C9 H9 119.7
C10 C9 H9 119.7
O1 C10 C5 123.1(3)
O1 C10 C9 116.0(3)
C5 C10 C9 121.0(3)
C2 C11 H11A 109.5
C2 C11 H11B 109.5
H11A C11 H11B 109.5
C2 C11 H11C 109.5
H11A C11 H11C 109.5
H11B C11 H11C 109.5
C2 C12 H12A 109.5
C2 C12 H12B 109.5
H12A C12 H12B 109.5
C2 C12 H12C 109.5
H12A C12 H12C 109.5
H12B C12 H12C 109.5
C4 C13 H13A 109.5
C4 C13 H13B 109.5
H13A C13 H13B 109.5
C4 C13 H13C 109.5
H13A C13 H13C 109.5
H13B C13 H13C 109.5
C15 C14 C19 117.3(3)
C15 C14 C4 124.2(3)
C19 C14 C4 118.5(3)
C14 C15 C16 121.8(3)
C14 C15 H15 119.1
C16 C15 H15 119.1
C15 C16 C17 119.5(4)
C15 C16 H16 120.3
C17 C16 H16 120.3
C18 C17 C16 119.3(3)
C18 C17 S20 116.0(3)
C16 C17 S20 124.7(3)
C19 C18 C17 120.5(3)
C19 C18 H18 119.7
C17 C18 H18 119.7
C18 C19 C14 121.6(4)
C18 C19 H19 119.2
C14 C19 H19 119.2
C17 S20 H20 109.5

loop_
_geom_bond_atom_site_label_1
_geom_bond_atom_site_label_2
_geom_bond_distance
O1 C10 1.381(4)
O1 C2 1.469(4)
C2 C3 1.518(5)
C2 C12 1.524(5)
C2 C11 1.528(5)
C3 C4 1.549(5)
C3 H3A 0.9900
C3 H3B 0.9900
C4 C13 1.533(4)
C4 C5 1.533(4)
C4 C14 1.538(5)
C5 C10 1.393(5)
C5 C6 1.409(5)
C6 C7 1.378(5)
C6 H6 0.9500
C7 C8 1.391(6)
C7 H7 0.9500
C8 C9 1.372(5)
C8 H8 0.9500
C9 C10 1.395(5)
C9 H9 0.9500
C11 H11A 0.9800
C11 H11B 0.9800
C11 H11C 0.9800
C12 H12A 0.9800
C12 H12B 0.9800
C12 H12C 0.9800
C13 H13A 0.9800
C13 H13B 0.9800
C13 H13C 0.9800
C14 C15 1.381(5)
C14 C19 1.402(5)
C15 C16 1.387(5)
C15 H15 0.9500
C16 C17 1.397(6)
C16 H16 0.9500
C17 C18 1.377(6)
C17 S20 1.762(4)
C18 C19 1.368(5)
C18 H18 0.9500
C19 H19 0.9500
S20 H20 1.2000

loop_
_geom_hbond_atom_site_label_D
_geom_hbond_atom_site_label_H
_geom_hbond_atom_site_label_A
_geom_hbond_site_symmetry_A
_geom_hbond_distance_DH
_geom_hbond_distance_HA
_geom_hbond_distance_DA
_geom_hbond_angle_DHA
S20 H20 O1 1_565 1.20 2.30 3.488(4) 171.0

loop_
_geom_torsion_atom_site_label_1
_geom_torsion_atom_site_label_2
_geom_torsion_atom_site_label_3
_geom_torsion_atom_site_label_4
_geom_torsion
C10 O1 C2 C3 -49.3(4)
C10 O1 C2 C12 -166.8(3)
C10 O1 C2 C11 76.7(4)
O1 C2 C3 C4 56.0(4)
C12 C2 C3 C4 169.8(3)
C11 C2 C3 C4 -65.7(4)
C2 C3 C4 C13 87.2(4)
C2 C3 C4 C5 -33.3(4)
C2 C3 C4 C14 -151.4(3)
C13 C4 C5 C10 -117.5(4)
C14 C4 C5 C10 120.9(3)
C3 C4 C5 C10 4.2(4)
C13 C4 C5 C6 63.3(4)
C14 C4 C5 C6 -58.3(4)
C3 C4 C5 C6 -175.0(3)
C10 C5 C6 C7 -0.4(5)
C4 C5 C6 C7 178.9(3)
C5 C6 C7 C8 -0.9(6)
C6 C7 C8 C9 1.4(6)
C7 C8 C9 C10 -0.5(5)
C2 O1 C10 C5 22.9(5)
C2 O1 C10 C9 -157.9(3)
C6 C5 C10 O1 -179.6(3)
C4 C5 C10 O1 1.2(5)
C6 C5 C10 C9 1.2(5)
C4 C5 C10 C9 -178.0(3)
C8 C9 C10 O1 180.0(3)
C8 C9 C10 C5 -0.8(5)
C13 C4 C14 C15 12.1(4)
C5 C4 C14 C15 132.6(3)
C3 C4 C14 C15 -109.5(4)
C13 C4 C14 C19 -170.8(3)
C5 C4 C14 C19 -50.2(4)
C3 C4 C14 C19 67.6(4)
C19 C14 C15 C16 -2.2(5)
C4 C14 C15 C16 175.0(3)
C14 C15 C16 C17 1.1(6)
C15 C16 C17 C18 0.4(5)
C15 C16 C17 S20 -176.6(3)
C16 C17 C18 C19 -0.9(5)
S20 C17 C18 C19 176.4(3)
C17 C18 C19 C14 -0.2(5)
C15 C14 C19 C18 1.8(5)
C4 C14 C19 C18 -175.6(3)

loop_
_cod_related_entry_id
_cod_related_entry_database
_cod_related_entry_code
1 ChemSpider 21184421
